data_7244691
loop_
_publ_author_name
'Prashanth, Jupally'
'Arikatla, Sivalakshmi Devi'
'Surov, Artem'
'Voronin, Alexander P.'
'Andrei, Churakov'
'Perlovich, German L.'
'Balasubramanian, Sridhar'

_publ_section_title
;
 Understanding the thermal stability of apalutamide crystalline solvates
 through crystal structure analyses and computational studies
;
_journal_name_full CrystEngComm
_journal_paper_doi 10.1039/D2CE00216G
_journal_year 2022
_chemical_formula_moiety 'C21 H15 F4 N5 O2 S, C2 H3 N'
_chemical_formula_sum 'C23 H18 F4 N6 O2 S'
_chemical_formula_weight 518.49
_chemical_name_common Apalutamide-Acetonitrile-1:1
_space_group_crystal_system orthorhombic
_space_group_IT_number 33
_space_group_name_Hall 'P 2c -2n'
_space_group_name_H-M_alt 'P n a 21'
_atom_sites_solution_hydrogens mixed
_audit_creation_method SHELXL-2018/3
_audit_update_record
;
2022-02-15 deposited with the CCDC.	2022-03-30 downloaded from the CCDC.
;
_cell_angle_alpha 90
_cell_angle_beta 90
_cell_angle_gamma 90
_cell_formula_units_Z 4
_cell_length_a 8.9856(4)
_cell_length_b 15.2222(6)
_cell_length_c 16.9653(7)
_cell_measurement_reflns_used 9793
_cell_measurement_temperature 100(2)
_cell_measurement_theta_max 30.46
_cell_measurement_theta_min 2.40
_cell_volume 2320.52(17)
_computing_cell_refinement '<i>SAINT</i> (Bruker, 2016)'
_computing_data_collection '<i>APEX3</i> (Bruker, 2016)'
_computing_data_reduction 'Bruker SAINT'
_computing_molecular_graphics 'Bruker SHELXTL'
_computing_publication_material 'Bruker SHELXTL'
_computing_structure_refinement 'SHELXL-2018/3 (Sheldrick, 2018)'
_computing_structure_solution 'SHELXT 2014/5 (Sheldrick, 2014)'
_diffrn_ambient_temperature 100(2)
_diffrn_measured_fraction_theta_full 0.999
_diffrn_measured_fraction_theta_max 0.999
_diffrn_measurement_device_type 'Bruker D8 QUEST PHOTON-100'
_diffrn_measurement_method '\w and \f'
_diffrn_radiation_type MoK\a
_diffrn_radiation_wavelength 0.71073
_diffrn_reflns_av_R_equivalents 0.0535
_diffrn_reflns_av_unetI/netI 0.0373
_diffrn_reflns_Laue_measured_fraction_full 0.999
_diffrn_reflns_Laue_measured_fraction_max 0.999
_diffrn_reflns_limit_h_max 12
_diffrn_reflns_limit_h_min -12
_diffrn_reflns_limit_k_max 20
_diffrn_reflns_limit_k_min -21
_diffrn_reflns_limit_l_max 24
_diffrn_reflns_limit_l_min -23
_diffrn_reflns_number 36626
_diffrn_reflns_point_group_measured_fraction_full 0.996
_diffrn_reflns_point_group_measured_fraction_max 0.988
_diffrn_reflns_theta_full 25.242
_diffrn_reflns_theta_max 30.468
_diffrn_reflns_theta_min 2.401
_exptl_absorpt_coefficient_mu 0.206
_exptl_absorpt_correction_T_max 0.7461
_exptl_absorpt_correction_T_min 0.6695
_exptl_absorpt_correction_type multi-scan
_exptl_absorpt_process_details
;
 SADABS 2016/2: Krause, L., Herbst-Irmer, R., Sheldrick G.M. & Stalke D.,
 J. Appl. Cryst. 48 (2015) 3-10
;
_exptl_crystal_colour colorless
_exptl_crystal_density_diffrn 1.484
_exptl_crystal_description block
_exptl_crystal_F_000 1064
_exptl_crystal_size_max 0.260
_exptl_crystal_size_mid 0.220
_exptl_crystal_size_min 0.160
_refine_diff_density_max 0.317
_refine_diff_density_min -0.216
_refine_diff_density_rms 0.043
_refine_ls_abs_structure_details
;
 Flack x determined using 3043 quotients [(I+)-(I-)]/[(I+)+(I-)]
 (Parsons, Flack and Wagner, Acta Cryst. B69 (2013) 249-259).
;
_refine_ls_abs_structure_Flack 0.03(2)
_refine_ls_extinction_method none
_refine_ls_goodness_of_fit_ref 1.051
_refine_ls_hydrogen_treatment mixed
_refine_ls_matrix_type full
_refine_ls_number_parameters 330
_refine_ls_number_reflns 6979
_refine_ls_number_restraints 1
_refine_ls_restrained_S_all 1.050
_refine_ls_R_factor_all 0.0294
_refine_ls_R_factor_gt 0.0269
_refine_ls_shift/su_max 0.000
_refine_ls_shift/su_mean 0.000
_refine_ls_structure_factor_coef Fsqd
_refine_ls_weighting_details 'w=1/[\s^2^(Fo^2^)+(0.0371P)^2^+0.3003P] where P=(Fo^2^+2Fc^2^)/3'
_refine_ls_weighting_scheme calc
_refine_ls_wR_factor_gt 0.0695
_refine_ls_wR_factor_ref 0.0707
_reflns_Friedel_coverage 0.919
_reflns_Friedel_fraction_full 0.994
_reflns_Friedel_fraction_max 0.977
_reflns_number_gt 6697
_reflns_number_total 6979
_reflns_threshold_expression 'I > 2\s(I)'
_cod_data_source_file d2ce00216g2.cif
_cod_data_source_block KB22_0m_APA-ACN-1-1
_cod_database_code 7244691
_shelx_shelxl_version_number 2018/3
_shelx_space_group_comment
;
The symmetry employed for this shelxl refinement is uniquely defined
by the following loop, which should always be used as a source of
symmetry information in preference to the above space-group names.
They are only intended as comments.
;
_shelx_estimated_absorpt_t_min 0.948
_shelx_estimated_absorpt_t_max 0.968

loop_
_space_group_symop_operation_xyz
'x, y, z'
'-x, -y, z+1/2'
'-x+1/2, y+1/2, z+1/2'
'x+1/2, -y+1/2, z'

loop_
_atom_site_label
_atom_site_type_symbol
_atom_site_fract_x
_atom_site_fract_y
_atom_site_fract_z
_atom_site_U_iso_or_equiv
_atom_site_adp_type
_atom_site_occupancy
_atom_site_site_symmetry_order
_atom_site_calc_flag
_atom_site_refinement_flags_posn
_atom_site_refinement_flags_adp
_atom_site_refinement_flags_occupancy
_atom_site_disorder_assembly
_atom_site_disorder_group
C1 C 0.41230(16) 0.27254(10) 0.69064(9) 0.0120(3) Uani 1 1 d . . . . .
F2 F 0.55416(12) 0.25094(8) 0.94597(7) 0.0238(2) Uani 1 1 d . . . . .
C2 C 0.50109(16) 0.29939(10) 0.75295(9) 0.0128(3) Uani 1 1 d . . . . .
H2 H 0.531413 0.358905 0.758091 0.015 Uiso 1 1 calc R U . . .
F3 F 0.67546(14) 0.34605(7) 0.87709(7) 0.0277(2) Uani 1 1 d . . . . .
C3 C 0.54440(16) 0.23631(10) 0.80777(9) 0.0121(3) Uani 1 1 d . . . . .
F4 F 0.07979(11) 0.40767(7) 0.27147(6) 0.0181(2) Uani 1 1 d . . . . .
C4 C 0.49959(16) 0.14972(10) 0.79598(9) 0.0126(3) Uani 1 1 d . . . . .
C5 C 0.36658(17) 0.18513(10) 0.68564(9) 0.0140(3) Uani 1 1 d . . . . .
H5 H 0.301336 0.168579 0.644158 0.017 Uiso 1 1 calc R U . . .
C6 C 0.39485(16) 0.32936(10) 0.55308(9) 0.0129(3) Uani 1 1 d . . . . .
C7 C 0.25951(16) 0.45878(10) 0.57602(9) 0.0120(3) Uani 1 1 d . . . . .
C8 C 0.29136(15) 0.41277(10) 0.65304(9) 0.0118(3) Uani 1 1 d . . . . .
C9 C 0.63245(17) 0.26204(10) 0.87979(10) 0.0151(3) Uani 1 1 d . . . . .
C10 C 0.54786(17) 0.08063(10) 0.84904(10) 0.0155(3) Uani 1 1 d . . . . .
C11 C 0.33314(17) 0.41580(10) 0.43596(9) 0.0127(3) Uani 1 1 d . . . . .
C12 C 0.20397(17) 0.40212(10) 0.39238(9) 0.0135(3) Uani 1 1 d . . . . .
H12 H 0.115743 0.381362 0.416984 0.016 Uiso 1 1 calc R U . . .
C13 C 0.20720(17) 0.41944(10) 0.31255(9) 0.0131(3) Uani 1 1 d . . . . .
C14 C 0.33389(17) 0.44869(10) 0.27355(9) 0.0114(2) Uani 1 1 d . . . . .
C15 C 0.46156(17) 0.46316(10) 0.31912(9) 0.0137(3) Uani 1 1 d . . . . .
H15 H 0.549453 0.484283 0.294436 0.016 Uiso 1 1 calc R U . . .
C16 C 0.46200(16) 0.44715(11) 0.39988(9) 0.0143(3) Uani 1 1 d . . . . .
H16 H 0.549251 0.457479 0.430115 0.017 Uiso 1 1 calc R U . . .
C17 C 0.30091(18) 0.55762(10) 0.57538(10) 0.0160(3) Uani 1 1 d . . . . .
H17A H 0.335330 0.579310 0.523477 0.019 Uiso 1 1 calc R U . . .
H17B H 0.370690 0.574905 0.617794 0.019 Uiso 1 1 calc R U . . .
C18 C 0.09272(17) 0.48577(11) 0.56815(10) 0.0157(3) Uani 1 1 d . . . . .
H18A H 0.053755 0.482005 0.513668 0.019 Uiso 1 1 calc R U . . .
H18B H 0.025921 0.455415 0.605721 0.019 Uiso 1 1 calc R U . . .
C19 C 0.1359(2) 0.57927(12) 0.59355(12) 0.0231(3) Uani 1 1 d . . . . .
H19A H 0.116272 0.591702 0.649883 0.028 Uiso 1 1 calc R U . . .
H19B H 0.093652 0.625841 0.559504 0.028 Uiso 1 1 calc R U . . .
C20 C 0.33883(16) 0.46816(10) 0.18665(9) 0.0121(3) Uani 1 1 d . . . . .
C21 C 0.2711(2) 0.42075(14) 0.05433(11) 0.0230(4) Uani 1 1 d . . . . .
H21A H 0.369037 0.404480 0.033574 0.035 Uiso 1 1 calc R U . . .
H21B H 0.249695 0.482088 0.040910 0.035 Uiso 1 1 calc R U . . .
H21C H 0.194879 0.382663 0.031073 0.035 Uiso 1 1 calc R U . . .
S1 S 0.49689(5) 0.25174(3) 0.51184(3) 0.02024(9) Uani 1 1 d . . . . .
O1 O 0.25842(13) 0.43584(8) 0.71866(7) 0.0157(2) Uani 1 1 d . . . . .
O2 O 0.40619(13) 0.53272(8) 0.16166(7) 0.0160(2) Uani 1 1 d . . . . .
N1 N 0.41075(15) 0.12386(9) 0.73674(8) 0.0147(2) Uani 1 1 d . . . . .
F1 F 0.75644(10) 0.21391(8) 0.88765(7) 0.0211(2) Uani 1 1 d . . . . .
N2 N 0.36316(14) 0.33440(9) 0.63375(8) 0.0118(2) Uani 1 1 d . . . . .
N3 N 0.32942(15) 0.39945(8) 0.51896(8) 0.0129(2) Uani 1 1 d . . . . .
N4 N 0.58846(16) 0.02683(10) 0.89099(9) 0.0196(3) Uani 1 1 d . . . . .
N5 N 0.27042(17) 0.41041(10) 0.13952(9) 0.0183(3) Uani 1 1 d . . . . .
H5N H 0.229(3) 0.3648(18) 0.1598(16) 0.027 Uiso 1 1 d . U . . .
C22 C 0.2752(2) 0.18089(14) 0.33234(15) 0.0332(5) Uani 1 1 d . . . . .
H22A H 0.302149 0.118606 0.329077 0.050 Uiso 1 1 calc R U . . .
H22B H 0.207547 0.189982 0.376890 0.050 Uiso 1 1 calc R U . . .
H22C H 0.365364 0.216135 0.340003 0.050 Uiso 1 1 calc R U . . .
C23 C 0.2020(3) 0.20754(13) 0.25967(14) 0.0301(4) Uani 1 1 d . . . . .
N6 N 0.1449(3) 0.23022(13) 0.20294(14) 0.0469(6) Uani 1 1 d . . . . .

loop_
_atom_site_aniso_label
_atom_site_aniso_U_11
_atom_site_aniso_U_22
_atom_site_aniso_U_33
_atom_site_aniso_U_23
_atom_site_aniso_U_13
_atom_site_aniso_U_12
C1 0.0125(6) 0.0150(6) 0.0084(6) 0.0027(5) 0.0006(5) 0.0018(5)
F2 0.0208(5) 0.0411(6) 0.0094(5) 0.0002(4) 0.0001(4) 0.0010(4)
C2 0.0144(6) 0.0136(6) 0.0103(7) 0.0019(5) 0.0000(5) -0.0005(5)
F3 0.0429(6) 0.0185(5) 0.0215(6) 0.0019(4) -0.0145(5) -0.0077(4)
C3 0.0129(6) 0.0151(6) 0.0084(7) 0.0011(5) 0.0001(5) 0.0006(5)
F4 0.0163(4) 0.0255(5) 0.0126(5) -0.0009(4) -0.0026(3) -0.0045(4)
C4 0.0135(6) 0.0150(7) 0.0092(6) 0.0026(5) 0.0013(5) 0.0005(5)
C5 0.0160(6) 0.0153(7) 0.0108(7) 0.0014(5) -0.0011(5) -0.0017(5)
C6 0.0156(6) 0.0143(6) 0.0087(6) 0.0012(5) -0.0012(5) 0.0009(5)
C7 0.0142(6) 0.0132(6) 0.0087(7) 0.0000(5) 0.0004(5) 0.0028(5)
C8 0.0106(5) 0.0147(6) 0.0101(7) 0.0013(5) 0.0003(5) 0.0001(5)
C9 0.0167(6) 0.0173(7) 0.0114(7) 0.0022(5) -0.0021(5) -0.0008(5)
C10 0.0190(6) 0.0160(7) 0.0114(7) 0.0003(5) 0.0008(5) -0.0018(5)
C11 0.0192(7) 0.0119(6) 0.0070(6) 0.0004(5) 0.0000(5) 0.0019(5)
C12 0.0166(6) 0.0137(6) 0.0103(7) 0.0006(5) 0.0010(5) -0.0010(5)
C13 0.0154(6) 0.0136(6) 0.0103(7) -0.0005(5) -0.0016(5) -0.0008(5)
C14 0.0162(6) 0.0113(6) 0.0068(6) -0.0002(5) 0.0002(5) -0.0001(5)
C15 0.0158(6) 0.0155(6) 0.0099(6) 0.0002(5) -0.0001(5) -0.0013(5)
C16 0.0152(6) 0.0177(7) 0.0101(7) 0.0002(5) -0.0012(5) 0.0010(5)
C17 0.0192(7) 0.0144(7) 0.0145(7) 0.0001(5) 0.0002(5) 0.0020(5)
C18 0.0146(6) 0.0193(7) 0.0131(7) 0.0003(6) -0.0012(5) 0.0044(5)
C19 0.0215(8) 0.0198(8) 0.0280(9) -0.0045(7) -0.0008(7) 0.0055(6)
C20 0.0143(6) 0.0145(6) 0.0075(6) 0.0001(5) 0.0010(5) 0.0016(5)
C21 0.0254(8) 0.0360(10) 0.0076(7) -0.0035(6) 0.0001(6) -0.0062(7)
S1 0.0307(2) 0.01714(16) 0.01291(17) 0.00073(14) 0.00406(14) 0.01033(15)
O1 0.0170(5) 0.0206(6) 0.0094(5) -0.0003(4) 0.0010(4) 0.0026(4)
O2 0.0192(5) 0.0174(5) 0.0115(5) 0.0019(4) 0.0009(4) -0.0034(4)
N1 0.0180(6) 0.0149(6) 0.0112(6) 0.0020(5) -0.0007(5) -0.0012(5)
F1 0.0135(4) 0.0296(6) 0.0203(5) 0.0021(4) -0.0047(4) 0.0020(4)
N2 0.0153(5) 0.0126(5) 0.0075(6) 0.0014(4) -0.0005(4) 0.0015(4)
N3 0.0183(6) 0.0134(5) 0.0071(6) 0.0010(4) 0.0011(4) 0.0043(4)
N4 0.0266(7) 0.0186(6) 0.0136(7) 0.0026(5) -0.0010(5) -0.0008(5)
N5 0.0250(7) 0.0208(7) 0.0092(6) -0.0011(5) 0.0001(5) -0.0067(5)
C22 0.0261(9) 0.0254(9) 0.0482(14) -0.0011(9) 0.0023(9) 0.0020(7)
C23 0.0396(10) 0.0157(8) 0.0351(12) -0.0039(7) 0.0102(9) -0.0022(7)
N6 0.0797(17) 0.0235(9) 0.0374(13) -0.0031(8) -0.0004(11) -0.0011(10)

loop_
_atom_type_symbol
_atom_type_description
_atom_type_scat_dispersion_real
_atom_type_scat_dispersion_imag
_atom_type_scat_source
C C 0.0033 0.0016 'International Tables Vol C Tables 4.2.6.8 and 6.1.1.4'
H H 0.0000 0.0000 'International Tables Vol C Tables 4.2.6.8 and 6.1.1.4'
N N 0.0061 0.0033 'International Tables Vol C Tables 4.2.6.8 and 6.1.1.4'
O O 0.0106 0.0060 'International Tables Vol C Tables 4.2.6.8 and 6.1.1.4'
F F 0.0171 0.0103 'International Tables Vol C Tables 4.2.6.8 and 6.1.1.4'
S S 0.1246 0.1234 'International Tables Vol C Tables 4.2.6.8 and 6.1.1.4'

loop_
_geom_angle_atom_site_label_1
_geom_angle_atom_site_label_2
_geom_angle_atom_site_label_3
_geom_angle
_geom_angle_site_symmetry_1
_geom_angle_site_symmetry_3
_geom_angle_publ_flag
C2 C1 C5 119.81(14) . . ?
C2 C1 N2 120.15(14) . . ?
C5 C1 N2 120.00(14) . . ?
C1 C2 C3 117.84(14) . . ?
C1 C2 H2 121.1 . . ?
C3 C2 H2 121.1 . . ?
C2 C3 C4 118.43(14) . . ?
C2 C3 C9 120.60(14) . . ?
C4 C3 C9 120.93(14) . . ?
N1 C4 C3 123.85(14) . . ?
N1 C4 C10 115.45(14) . . ?
C3 C4 C10 120.70(14) . . ?
N1 C5 C1 122.67(14) . . ?
N1 C5 H5 118.7 . . ?
C1 C5 H5 118.7 . . ?
N3 C6 N2 106.71(13) . . ?
N3 C6 S1 128.78(12) . . ?
N2 C6 S1 124.49(11) . . ?
N3 C7 C8 101.80(12) . . ?
N3 C7 C17 119.39(13) . . ?
C8 C7 C17 114.26(13) . . ?
N3 C7 C18 121.17(13) . . ?
C8 C7 C18 112.23(12) . . ?
C17 C7 C18 88.53(11) . . ?
O1 C8 N2 125.44(14) . . ?
O1 C8 C7 128.18(14) . . ?
N2 C8 C7 106.33(13) . . ?
F2 C9 F3 107.59(14) . . ?
F2 C9 F1 106.57(13) . . ?
F3 C9 F1 106.62(13) . . ?
F2 C9 C3 111.84(13) . . ?
F3 C9 C3 111.87(13) . . ?
F1 C9 C3 112.02(14) . . ?
N4 C10 C4 178.74(17) . . ?
C12 C11 C16 120.70(14) . . ?
C12 C11 N3 118.52(14) . . ?
C16 C11 N3 120.75(14) . . ?
C13 C12 C11 118.37(14) . . ?
C13 C12 H12 120.8 . . ?
C11 C12 H12 120.8 . . ?
F4 C13 C12 117.56(14) . . ?
F4 C13 C14 119.38(14) . . ?
C12 C13 C14 123.07(15) . . ?
C13 C14 C15 117.28(14) . . ?
C13 C14 C20 123.63(14) . . ?
C15 C14 C20 119.06(13) . . ?
C16 C15 C14 121.21(14) . . ?
C16 C15 H15 119.4 . . ?
C14 C15 H15 119.4 . . ?
C15 C16 C11 119.34(14) . . ?
C15 C16 H16 120.3 . . ?
C11 C16 H16 120.3 . . ?
C7 C17 C19 88.59(12) . . ?
C7 C17 H17A 113.9 . . ?
C19 C17 H17A 113.9 . . ?
C7 C17 H17B 113.9 . . ?
C19 C17 H17B 113.9 . . ?
H17A C17 H17B 111.1 . . ?
C19 C18 C7 88.71(12) . . ?
C19 C18 H18A 113.9 . . ?
C7 C18 H18A 113.9 . . ?
C19 C18 H18B 113.9 . . ?
C7 C18 H18B 113.9 . . ?
H18A C18 H18B 111.1 . . ?
C18 C19 C17 89.35(12) . . ?
C18 C19 H19A 113.8 . . ?
C17 C19 H19A 113.8 . . ?
C18 C19 H19B 113.8 . . ?
C17 C19 H19B 113.8 . . ?
H19A C19 H19B 111.0 . . ?
O2 C20 N5 123.05(15) . . ?
O2 C20 C14 120.65(14) . . ?
N5 C20 C14 116.27(14) . . ?
N5 C21 H21A 109.5 . . ?
N5 C21 H21B 109.5 . . ?
H21A C21 H21B 109.5 . . ?
N5 C21 H21C 109.5 . . ?
H21A C21 H21C 109.5 . . ?
H21B C21 H21C 109.5 . . ?
C5 N1 C4 117.29(14) . . ?
C8 N2 C6 111.73(12) . . ?
C8 N2 C1 123.49(13) . . ?
C6 N2 C1 124.43(12) . . ?
C6 N3 C11 123.36(13) . . ?
C6 N3 C7 113.01(13) . . ?
C11 N3 C7 123.58(12) . . ?
C20 N5 C21 121.41(15) . . ?
C20 N5 H5N 119.4(18) . . ?
C21 N5 H5N 119.1(18) . . ?
C23 C22 H22A 109.5 . . ?
C23 C22 H22B 109.5 . . ?
H22A C22 H22B 109.5 . . ?
C23 C22 H22C 109.5 . . ?
H22A C22 H22C 109.5 . . ?
H22B C22 H22C 109.5 . . ?
N6 C23 C22 178.6(2) . . ?

loop_
_geom_bond_atom_site_label_1
_geom_bond_atom_site_label_2
_geom_bond_distance
_geom_bond_site_symmetry_2
_geom_bond_publ_flag
C1 C2 1.386(2) . ?
C1 C5 1.395(2) . ?
C1 N2 1.4189(19) . ?
F2 C9 1.3357(19) . ?
C2 C3 1.392(2) . ?
C2 H2 0.9500 . ?
F3 C9 1.3366(18) . ?
C3 C4 1.393(2) . ?
C3 C9 1.507(2) . ?
F4 C13 1.3523(17) . ?
C4 N1 1.343(2) . ?
C4 C10 1.451(2) . ?
C5 N1 1.334(2) . ?
C5 H5 0.9500 . ?
C6 N3 1.3487(19) . ?
C6 N2 1.4000(19) . ?
C6 S1 1.6512(16) . ?
C7 N3 1.4654(19) . ?
C7 C8 1.510(2) . ?
C7 C17 1.550(2) . ?
C7 C18 1.560(2) . ?
C8 O1 1.2041(19) . ?
C8 N2 1.3952(19) . ?
C9 F1 1.3400(18) . ?
C10 N4 1.145(2) . ?
C11 C12 1.392(2) . ?
C11 C16 1.394(2) . ?
C11 N3 1.4303(19) . ?
C12 C13 1.380(2) . ?
C12 H12 0.9500 . ?
C13 C14 1.390(2) . ?
C14 C15 1.401(2) . ?
C14 C20 1.504(2) . ?
C15 C16 1.392(2) . ?
C15 H15 0.9500 . ?
C16 H16 0.9500 . ?
C17 C19 1.550(2) . ?
C17 H17A 0.9900 . ?
C17 H17B 0.9900 . ?
C18 C19 1.537(2) . ?
C18 H18A 0.9900 . ?
C18 H18B 0.9900 . ?
C19 H19A 0.9900 . ?
C19 H19B 0.9900 . ?
C20 O2 1.2296(18) . ?
C20 N5 1.338(2) . ?
C21 N5 1.454(2) . ?
C21 H21A 0.9800 . ?
C21 H21B 0.9800 . ?
C21 H21C 0.9800 . ?
N5 H5N 0.86(3) . ?
C22 C23 1.455(3) . ?
C22 H22A 0.9800 . ?
C22 H22B 0.9800 . ?
C22 H22C 0.9800 . ?
C23 N6 1.144(3) . ?

loop_
_geom_hbond_atom_site_label_D
_geom_hbond_atom_site_label_H
_geom_hbond_atom_site_label_A
_geom_hbond_distance_DH
_geom_hbond_distance_HA
_geom_hbond_distance_DA
_geom_hbond_angle_DHA
_geom_hbond_site_symmetry_A
_geom_hbond_publ_flag
N5 H5N N6 0.86(3) 2.30(3) 3.155(3) 171(2) . yes
C2 H2 O2 0.95 2.39 3.1022(19) 132 2_665 yes
C12 H12 S1 0.95 2.80 3.6131(16) 144 4_455 yes
C15 H15 O1 0.95 2.47 3.4059(19) 168 2_664 yes
C18 H18A N4 0.99 2.54 3.475(2) 158 3_554 yes

loop_
_geom_torsion_atom_site_label_1
_geom_torsion_atom_site_label_2
_geom_torsion_atom_site_label_3
_geom_torsion_atom_site_label_4
_geom_torsion
_geom_torsion_site_symmetry_1
_geom_torsion_site_symmetry_2
_geom_torsion_site_symmetry_3
_geom_torsion_site_symmetry_4
_geom_torsion_publ_flag
C5 C1 C2 C3 1.5(2) . . . . ?
N2 C1 C2 C3 179.06(13) . . . . ?
C1 C2 C3 C4 1.6(2) . . . . ?
C1 C2 C3 C9 -175.96(14) . . . . ?
C2 C3 C4 N1 -3.4(2) . . . . ?
C9 C3 C4 N1 174.22(14) . . . . ?
C2 C3 C4 C10 176.84(14) . . . . ?
C9 C3 C4 C10 -5.6(2) . . . . ?
C2 C1 C5 N1 -3.4(2) . . . . ?
N2 C1 C5 N1 179.06(14) . . . . ?
N3 C7 C8 O1 178.95(15) . . . . ?
C17 C7 C8 O1 48.8(2) . . . . ?
C18 C7 C8 O1 -50.0(2) . . . . ?
N3 C7 C8 N2 -3.37(15) . . . . ?
C17 C7 C8 N2 -133.47(13) . . . . ?
C18 C7 C8 N2 127.68(13) . . . . ?
C2 C3 C9 F2 113.00(16) . . . . ?
C4 C3 C9 F2 -64.52(19) . . . . ?
C2 C3 C9 F3 -7.8(2) . . . . ?
C4 C3 C9 F3 174.70(14) . . . . ?
C2 C3 C9 F1 -127.44(15) . . . . ?
C4 C3 C9 F1 55.05(19) . . . . ?
C16 C11 C12 C13 0.7(2) . . . . ?
N3 C11 C12 C13 178.87(13) . . . . ?
C11 C12 C13 F4 -178.55(13) . . . . ?
C11 C12 C13 C14 0.9(2) . . . . ?
F4 C13 C14 C15 177.59(13) . . . . ?
C12 C13 C14 C15 -1.9(2) . . . . ?
F4 C13 C14 C20 -0.3(2) . . . . ?
C12 C13 C14 C20 -179.76(14) . . . . ?
C13 C14 C15 C16 1.2(2) . . . . ?
C20 C14 C15 C16 179.23(14) . . . . ?
C14 C15 C16 C11 0.3(2) . . . . ?
C12 C11 C16 C15 -1.3(2) . . . . ?
N3 C11 C16 C15 -179.40(14) . . . . ?
N3 C7 C17 C19 141.81(14) . . . . ?
C8 C7 C17 C19 -97.43(14) . . . . ?
C18 C7 C17 C19 16.37(13) . . . . ?
N3 C7 C18 C19 -140.45(15) . . . . ?
C8 C7 C18 C19 99.18(15) . . . . ?
C17 C7 C18 C19 -16.51(13) . . . . ?
C7 C18 C19 C17 16.51(13) . . . . ?
C7 C17 C19 C18 -16.61(13) . . . . ?
C13 C14 C20 O2 139.05(16) . . . . ?
C15 C14 C20 O2 -38.8(2) . . . . ?
C13 C14 C20 N5 -42.8(2) . . . . ?
C15 C14 C20 N5 139.31(15) . . . . ?
C1 C5 N1 C4 1.8(2) . . . . ?
C3 C4 N1 C5 1.6(2) . . . . ?
C10 C4 N1 C5 -178.57(14) . . . . ?
O1 C8 N2 C6 -175.99(15) . . . . ?
C7 C8 N2 C6 6.25(16) . . . . ?
O1 C8 N2 C1 -2.6(2) . . . . ?
C7 C8 N2 C1 179.66(13) . . . . ?
N3 C6 N2 C8 -6.63(17) . . . . ?
S1 C6 N2 C8 172.14(11) . . . . ?
N3 C6 N2 C1 -179.96(13) . . . . ?
S1 C6 N2 C1 -1.2(2) . . . . ?
C2 C1 N2 C8 -52.2(2) . . . . ?
C5 C1 N2 C8 125.34(15) . . . . ?
C2 C1 N2 C6 120.38(16) . . . . ?
C5 C1 N2 C6 -62.1(2) . . . . ?
N2 C6 N3 C11 -178.06(13) . . . . ?
S1 C6 N3 C11 3.2(2) . . . . ?
N2 C6 N3 C7 4.25(17) . . . . ?
S1 C6 N3 C7 -174.44(12) . . . . ?
C12 C11 N3 C6 106.67(17) . . . . ?
C16 C11 N3 C6 -75.2(2) . . . . ?
C12 C11 N3 C7 -75.89(19) . . . . ?
C16 C11 N3 C7 102.29(18) . . . . ?
C8 C7 N3 C6 -0.56(16) . . . . ?
C17 C7 N3 C6 126.28(15) . . . . ?
C18 C7 N3 C6 -125.88(15) . . . . ?
C8 C7 N3 C11 -178.24(13) . . . . ?
C17 C7 N3 C11 -51.4(2) . . . . ?
C18 C7 N3 C11 56.4(2) . . . . ?
O2 C20 N5 C21 -0.2(3) . . . . ?
C14 C20 N5 C21 -178.28(15) . . . . ?
